data_7119337
loop_
_publ_author_name
'Yoshida, Takuya'
'Sakamaki, Daisuke'
'Seki, Shu'
'Shinokubo, Hiroshi'

_publ_section_title
;
 Enhancing the low-energy absorption band and charge mobility of
 antiaromatic Ni(II) norcorroles by their substituent effects.
;
_journal_issue 6
_journal_name_full 'Chemical communications (Cambridge, England)'
_journal_page_first 1112
_journal_page_last 1115
_journal_paper_doi 10.1039/c6cc09444a
_journal_volume 53
_journal_year 2017
_chemical_formula_sum 'C32 H23 N5 Ni'
_chemical_formula_weight 536.26
_chemical_name_systematic
;
 ?
;
_space_group_crystal_system monoclinic
_space_group_IT_number 14
_space_group_name_Hall '-P 2yn'
_space_group_name_H-M_alt 'P 1 21/n 1'
_symmetry_space_group_name_Hall '-P 2yn'
_symmetry_space_group_name_H-M 'P 1 21/n 1'
_atom_sites_solution_hydrogens geom
_audit_creation_method SHELXL-2014
_audit_update_record
;
2016-10-27 deposited with the CCDC.
2016-12-20 downloaded from the CCDC.
;
_cell_angle_alpha 90
_cell_angle_beta 111.902(2)
_cell_angle_gamma 90
_cell_formula_units_Z 4
_cell_length_a 14.9222(10)
_cell_length_b 10.1071(7)
_cell_length_c 16.9856(11)
_cell_measurement_reflns_used 9951
_cell_measurement_temperature 93(2)
_cell_measurement_theta_max 25.0134
_cell_measurement_theta_min 2.2918
_cell_volume 2376.9(3)
_computing_cell_refinement 'SAINT V8.34A (Bruker AXS Inc., 2013)'
_computing_data_reduction 'SAINT V8.34A (Bruker AXS Inc., 2013)'
_computing_structure_refinement 'SHELXL-2014 (Sheldrick, 2014)'
_diffrn_ambient_temperature 93(2)
_diffrn_detector_area_resol_mean 10.4167
_diffrn_measured_fraction_theta_full 0.970
_diffrn_measured_fraction_theta_max 0.991
_diffrn_measurement_device_type 'Bruker D8 QUEST'
_diffrn_measurement_method '\f and \w scans'
_diffrn_radiation_type MoK\a
_diffrn_radiation_wavelength 0.71073
_diffrn_reflns_av_R_equivalents 0.0211
_diffrn_reflns_av_unetI/netI 0.0196
_diffrn_reflns_Laue_measured_fraction_full 0.970
_diffrn_reflns_Laue_measured_fraction_max 0.991
_diffrn_reflns_limit_h_max 17
_diffrn_reflns_limit_h_min -17
_diffrn_reflns_limit_k_max 12
_diffrn_reflns_limit_k_min -11
_diffrn_reflns_limit_l_max 20
_diffrn_reflns_limit_l_min -19
_diffrn_reflns_number 15030
_diffrn_reflns_point_group_measured_fraction_full 0.970
_diffrn_reflns_point_group_measured_fraction_max 0.991
_diffrn_reflns_theta_full 25.242
_diffrn_reflns_theta_max 25.028
_diffrn_reflns_theta_min 2.292
_exptl_absorpt_coefficient_mu 0.850
_exptl_absorpt_correction_T_max 0.95
_exptl_absorpt_correction_T_min 0.82
_exptl_absorpt_correction_type multi-scan
_exptl_absorpt_process_details 'SADABS V2014/5 (Bruker AXS Inc.)'
_exptl_crystal_colour purple
_exptl_crystal_density_diffrn 1.499
_exptl_crystal_density_method 'not measured'
_exptl_crystal_description prism
_exptl_crystal_F_000 1112
_exptl_crystal_size_max 0.390
_exptl_crystal_size_mid 0.130
_exptl_crystal_size_min 0.060
_refine_diff_density_max 0.288
_refine_diff_density_min -0.384
_refine_diff_density_rms 0.053
_refine_ls_extinction_method none
_refine_ls_goodness_of_fit_ref 1.092
_refine_ls_hydrogen_treatment constr
_refine_ls_matrix_type full
_refine_ls_number_parameters 345
_refine_ls_number_reflns 4169
_refine_ls_number_restraints 0
_refine_ls_restrained_S_all 1.092
_refine_ls_R_factor_all 0.0351
_refine_ls_R_factor_gt 0.0301
_refine_ls_shift/su_max 0.001
_refine_ls_shift/su_mean 0.000
_refine_ls_structure_factor_coef Fsqd
_refine_ls_weighting_details 'w=1/[\s^2^(Fo^2^)+(0.0336P)^2^+2.2738P] where P=(Fo^2^+2Fc^2^)/3'
_refine_ls_weighting_scheme calc
_refine_ls_wR_factor_gt 0.0784
_refine_ls_wR_factor_ref 0.0819
_reflns_Friedel_coverage 0.000
_reflns_number_gt 3639
_reflns_number_total 4169
_reflns_threshold_expression 'I > 2\s(I)'
_cod_data_source_file c6cc09444a2.cif
_cod_data_source_block shino150917yt_0m_a
_cod_depositor_comments 'Adding full bibliography for 7119336--7119340.cif.'
_cod_database_code 7119337
_shelx_space_group_comment
;
The symmetry employed for this shelxl refinement is uniquely defined
by the following loop, which should always be used as a source of
symmetry information in preference to the above space-group names.
They are only intended as comments.
;
_shelx_estimated_absorpt_t_min 0.733
_shelx_estimated_absorpt_t_max 0.951
_shelxl_version_number 2014-3

loop_
_space_group_symop_operation_xyz
'x, y, z'
'-x+1/2, y+1/2, -z+1/2'
'-x, -y, -z'
'x-1/2, -y-1/2, z-1/2'

loop_
_atom_site_label
_atom_site_type_symbol
_atom_site_fract_x
_atom_site_fract_y
_atom_site_fract_z
_atom_site_U_iso_or_equiv
_atom_site_adp_type
_atom_site_occupancy
_atom_site_site_symmetry_order
_atom_site_calc_flag
_atom_site_refinement_flags_posn
_atom_site_refinement_flags_adp
C1 C 0.68924(13) 0.71436(19) 0.32592(11) 0.0148(4) Uani 1 1 d . .
C2 C 0.63349(13) 0.60403(19) 0.27804(11) 0.0146(4) Uani 1 1 d . .
C3 C 0.65407(13) 0.46764(19) 0.27003(12) 0.0172(4) Uani 1 1 d . .
H1 H 0.7155 0.4266 0.2950 0.021 Uiso 1 1 calc R U
C4 C 0.56882(13) 0.4052(2) 0.21941(12) 0.0185(4) Uani 1 1 d . .
H2 H 0.5614 0.3147 0.2033 0.022 Uiso 1 1 calc R U
C5 C 0.49566(13) 0.50222(19) 0.19673(11) 0.0160(4) Uani 1 1 d . .
C6 C 0.38896(13) 0.51815(19) 0.15273(11) 0.0162(4) Uani 1 1 d . .
C7 C 0.30364(13) 0.4453(2) 0.10765(12) 0.0195(4) Uani 1 1 d . .
H3 H 0.3001 0.3543 0.0928 0.023 Uiso 1 1 calc R U
C8 C 0.22658(13) 0.5323(2) 0.08946(12) 0.0188(4) Uani 1 1 d . .
H4 H 0.1604 0.5111 0.0599 0.023 Uiso 1 1 calc R U
C9 C 0.26416(13) 0.65967(19) 0.12296(11) 0.0156(4) Uani 1 1 d . .
C10 C 0.22199(13) 0.7846(2) 0.12795(11) 0.0160(4) Uani 1 1 d . .
C11 C 0.27633(13) 0.8947(2) 0.17488(12) 0.0170(4) Uani 1 1 d . .
C12 C 0.25449(14) 1.0301(2) 0.18505(12) 0.0182(4) Uani 1 1 d . .
H5 H 0.1924 1.0698 0.1621 0.022 Uiso 1 1 calc R U
C13 C 0.33939(14) 1.0935(2) 0.23414(12) 0.0189(4) Uani 1 1 d . .
H6 H 0.3462 1.1840 0.2504 0.023 Uiso 1 1 calc R U
C14 C 0.41396(13) 0.99810(19) 0.25542(11) 0.0167(4) Uani 1 1 d . .
C15 C 0.52062(13) 0.98223(19) 0.30012(11) 0.0162(4) Uani 1 1 d . .
C16 C 0.60540(14) 1.05519(19) 0.34478(12) 0.0182(4) Uani 1 1 d . .
H7 H 0.6088 1.1460 0.3602 0.022 Uiso 1 1 calc R U
C17 C 0.68261(13) 0.96857(19) 0.36177(12) 0.0172(4) Uani 1 1 d . .
H8 H 0.7488 0.9903 0.3905 0.021 Uiso 1 1 calc R U
C18 C 0.64565(13) 0.84137(19) 0.32875(11) 0.0153(4) Uani 1 1 d . .
C19 C 0.79227(13) 0.69903(19) 0.37410(11) 0.0145(4) Uani 1 1 d . .
C20 C 0.85141(13) 0.61632(19) 0.34670(11) 0.0156(4) Uani 1 1 d . .
H9 H 0.8226 0.5669 0.2959 0.019 Uiso 1 1 calc R U
C21 C 0.94921(13) 0.60513(19) 0.39123(12) 0.0164(4) Uani 1 1 d . .
H10 H 0.9862 0.5478 0.3709 0.020 Uiso 1 1 calc R U
C22 C 0.99551(13) 0.67769(19) 0.46678(12) 0.0163(4) Uani 1 1 d . .
C23 C 0.93611(14) 0.75572(18) 0.49686(12) 0.0168(4) Uani 1 1 d . .
H11 H 0.9642 0.8019 0.5491 0.020 Uiso 1 1 calc R U
C24 C 0.83848(14) 0.76548(18) 0.45155(12) 0.0162(4) Uani 1 1 d . .
H12 H 0.8008 0.8191 0.4733 0.019 Uiso 1 1 calc R U
C25 C 1.15256(13) 0.5839(2) 0.48250(13) 0.0219(4) Uani 1 1 d . .
H13 H 1.1267 0.4939 0.4782 0.033 Uiso 1 1 calc R U
H14 H 1.2189 0.5855 0.5243 0.033 Uiso 1 1 calc R U
H15 H 1.1522 0.6116 0.4271 0.033 Uiso 1 1 calc R U
C26 C 1.13832(15) 0.7530(2) 0.58491(14) 0.0270(5) Uani 1 1 d . .
H16 H 1.1146 0.8442 0.5739 0.040 Uiso 1 1 calc R U
H17 H 1.2085 0.7522 0.6006 0.040 Uiso 1 1 calc R U
H18 H 1.1224 0.7161 0.6314 0.040 Uiso 1 1 calc R U
N1 N 1.09303(11) 0.67385(17) 0.50905(10) 0.0187(4) Uani 1 1 d . .
C27 C 0.11617(13) 0.8008(2) 0.08267(12) 0.0168(4) Uani 1 1 d . .
C28 C 0.06104(13) 0.8676(2) 0.12101(12) 0.0189(4) Uani 1 1 d . .
H19 H 0.0918 0.9041 0.1761 0.023 Uiso 1 1 calc R U
C29 C -0.03802(14) 0.8812(2) 0.07951(13) 0.0229(4) Uani 1 1 d . .
H20 H -0.0747 0.9275 0.1059 0.027 Uiso 1 1 calc R U
C30 C -0.08337(14) 0.8270(2) -0.00057(13) 0.0246(5) Uani 1 1 d . .
H21 H -0.1514 0.8347 -0.0286 0.029 Uiso 1 1 calc R U
C31 C -0.02981(15) 0.7616(2) -0.03999(13) 0.0238(5) Uani 1 1 d . .
H22 H -0.0610 0.7253 -0.0951 0.029 Uiso 1 1 calc R U
C32 C 0.06954(14) 0.7492(2) 0.00124(12) 0.0195(4) Uani 1 1 d . .
H23 H 0.1061 0.7052 -0.0262 0.023 Uiso 1 1 calc R U
N2 N 0.53645(11) 0.61794(16) 0.23144(10) 0.0164(3) Uani 1 1 d . .
N3 N 0.36283(11) 0.64300(16) 0.16005(10) 0.0164(3) Uani 1 1 d . .
N4 N 0.37416(11) 0.88268(16) 0.22007(10) 0.0176(3) Uani 1 1 d . .
N5 N 0.54724(11) 0.85723(16) 0.29210(10) 0.0165(3) Uani 1 1 d . .
Ni1 Ni 0.45514(2) 0.75020(2) 0.22586(2) 0.01558(10) Uani 1 1 d . .

loop_
_atom_site_aniso_label
_atom_site_aniso_U_11
_atom_site_aniso_U_22
_atom_site_aniso_U_33
_atom_site_aniso_U_23
_atom_site_aniso_U_13
_atom_site_aniso_U_12
C1 0.0146(9) 0.0192(10) 0.0106(9) 0.0023(8) 0.0047(7) 0.0001(8)
C2 0.0127(9) 0.0185(10) 0.0116(9) 0.0010(7) 0.0034(7) 0.0010(7)
C3 0.0142(9) 0.0194(10) 0.0163(9) -0.0010(8) 0.0037(7) 0.0034(8)
C4 0.0189(10) 0.0159(10) 0.0192(10) -0.0037(8) 0.0051(8) 0.0010(8)
C5 0.0158(9) 0.0186(10) 0.0126(9) -0.0024(8) 0.0041(7) 0.0001(8)
C6 0.0169(9) 0.0178(10) 0.0129(9) -0.0004(8) 0.0042(7) 0.0016(8)
C7 0.0193(10) 0.0187(10) 0.0178(10) -0.0044(8) 0.0038(8) -0.0006(8)
C8 0.0144(9) 0.0244(11) 0.0143(9) -0.0012(8) 0.0017(8) -0.0009(8)
C9 0.0122(9) 0.0218(10) 0.0117(9) 0.0015(8) 0.0032(7) 0.0010(7)
C10 0.0151(9) 0.0226(10) 0.0106(9) 0.0017(8) 0.0053(7) 0.0021(8)
C11 0.0161(9) 0.0219(10) 0.0126(9) 0.0022(8) 0.0049(7) 0.0055(8)
C12 0.0187(9) 0.0208(10) 0.0154(9) 0.0027(8) 0.0067(8) 0.0064(8)
C13 0.0243(10) 0.0173(10) 0.0144(9) -0.0001(8) 0.0065(8) 0.0043(8)
C14 0.0195(9) 0.0182(10) 0.0127(9) 0.0002(8) 0.0063(8) 0.0024(8)
C15 0.0189(9) 0.0165(10) 0.0118(9) 0.0013(8) 0.0042(7) 0.0031(8)
C16 0.0230(10) 0.0156(10) 0.0143(9) -0.0013(8) 0.0051(8) -0.0003(8)
C17 0.0162(9) 0.0191(10) 0.0142(9) 0.0007(8) 0.0031(7) -0.0018(8)
C18 0.0148(9) 0.0186(10) 0.0110(9) 0.0021(8) 0.0029(7) 0.0012(7)
C19 0.0133(9) 0.0162(9) 0.0126(9) 0.0033(8) 0.0031(7) 0.0002(7)
C20 0.0162(9) 0.0160(9) 0.0130(9) -0.0001(7) 0.0036(7) -0.0022(7)
C21 0.0161(9) 0.0168(10) 0.0169(9) 0.0019(8) 0.0070(8) 0.0018(7)
C22 0.0148(9) 0.0170(10) 0.0163(9) 0.0049(8) 0.0048(8) -0.0008(8)
C23 0.0170(9) 0.0181(10) 0.0128(9) -0.0005(7) 0.0027(8) -0.0006(7)
C24 0.0173(9) 0.0162(10) 0.0158(9) 0.0008(8) 0.0069(8) 0.0015(7)
C25 0.0141(9) 0.0275(11) 0.0233(10) 0.0036(9) 0.0059(8) 0.0005(8)
C26 0.0159(10) 0.0253(12) 0.0308(12) -0.0051(9) -0.0016(9) -0.0006(8)
N1 0.0117(8) 0.0235(9) 0.0184(8) 0.0000(7) 0.0026(6) -0.0001(7)
C27 0.0151(9) 0.0191(10) 0.0152(9) 0.0051(8) 0.0046(8) 0.0029(8)
C28 0.0181(9) 0.0215(10) 0.0162(9) 0.0036(8) 0.0056(8) 0.0034(8)
C29 0.0197(10) 0.0279(11) 0.0237(11) 0.0091(9) 0.0112(9) 0.0078(8)
C30 0.0143(9) 0.0348(12) 0.0220(10) 0.0101(9) 0.0038(8) 0.0048(9)
C31 0.0177(10) 0.0341(12) 0.0157(10) 0.0025(9) 0.0019(8) 0.0006(8)
C32 0.0174(10) 0.0259(11) 0.0148(10) 0.0023(8) 0.0054(8) 0.0032(8)
N2 0.0127(8) 0.0176(8) 0.0155(8) -0.0019(7) 0.0013(6) 0.0005(6)
N3 0.0134(8) 0.0180(9) 0.0153(8) -0.0005(7) 0.0025(6) 0.0027(6)
N4 0.0151(8) 0.0182(9) 0.0162(8) -0.0030(7) 0.0021(6) 0.0024(6)
N5 0.0141(8) 0.0168(9) 0.0152(8) -0.0003(7) 0.0017(6) 0.0022(6)
Ni1 0.01135(14) 0.01472(15) 0.01660(15) -0.00270(9) 0.00051(10) 0.00213(9)

loop_
_atom_type_symbol
_atom_type_description
_atom_type_scat_dispersion_real
_atom_type_scat_dispersion_imag
_atom_type_scat_source
C C 0.0033 0.0016 'International Tables Vol C Tables 4.2.6.8 and 6.1.1.4'
H H 0.0000 0.0000 'International Tables Vol C Tables 4.2.6.8 and 6.1.1.4'
N N 0.0061 0.0033 'International Tables Vol C Tables 4.2.6.8 and 6.1.1.4'
Ni Ni 0.3393 1.1124 'International Tables Vol C Tables 4.2.6.8 and 6.1.1.4'

loop_
_geom_angle_atom_site_label_1
_geom_angle_atom_site_label_2
_geom_angle_atom_site_label_3
_geom_angle
C2 C1 C18 122.07(16)
C2 C1 C19 119.96(17)
C18 C1 C19 117.97(17)
N2 C2 C3 105.16(16)
N2 C2 C1 120.43(17)
C3 C2 C1 134.26(17)
C4 C3 C2 108.44(16)
C4 C3 H1 125.8
C2 C3 H1 125.8
C3 C4 C5 106.84(17)
C3 C4 H2 126.6
C5 C4 H2 126.6
N2 C5 C4 107.84(16)
N2 C5 C6 110.39(16)
C4 C5 C6 141.61(18)
N3 C6 C7 107.71(16)
N3 C6 C5 110.35(16)
C7 C6 C5 141.89(18)
C8 C7 C6 107.07(17)
C8 C7 H3 126.5
C6 C7 H3 126.5
C7 C8 C9 108.13(16)
C7 C8 H4 125.9
C9 C8 H4 125.9
N3 C9 C10 120.02(17)
N3 C9 C8 105.33(16)
C10 C9 C8 134.57(17)
C9 C10 C11 123.36(16)
C9 C10 C27 118.29(17)
C11 C10 C27 118.35(17)
N4 C11 C10 120.28(17)
N4 C11 C12 104.96(17)
C10 C11 C12 134.66(17)
C13 C12 C11 108.41(17)
C13 C12 H5 125.8
C11 C12 H5 125.8
C12 C13 C14 107.12(17)
C12 C13 H6 126.4
C14 C13 H6 126.4
N4 C14 C13 107.65(16)
N4 C14 C15 110.05(16)
C13 C14 C15 142.25(18)
N5 C15 C16 107.74(16)
N5 C15 C14 110.35(16)
C16 C15 C14 141.79(18)
C17 C16 C15 106.81(17)
C17 C16 H7 126.6
C15 C16 H7 126.6
C16 C17 C18 108.47(16)
C16 C17 H8 125.8
C18 C17 H8 125.8
N5 C18 C17 105.29(16)
N5 C18 C1 120.39(16)
C17 C18 C1 134.31(17)
C24 C19 C20 116.19(16)
C24 C19 C1 121.42(17)
C20 C19 C1 122.39(17)
C21 C20 C19 122.14(17)
C21 C20 H9 118.9
C19 C20 H9 118.9
C20 C21 C22 121.02(17)
C20 C21 H10 119.5
C22 C21 H10 119.5
N1 C22 C21 121.85(17)
N1 C22 C23 121.00(17)
C21 C22 C23 117.15(17)
C24 C23 C22 120.89(18)
C24 C23 H11 119.6
C22 C23 H11 119.6
C23 C24 C19 122.46(18)
C23 C24 H12 118.8
C19 C24 H12 118.8
N1 C25 H13 109.5
N1 C25 H14 109.5
H13 C25 H14 109.5
N1 C25 H15 109.5
H13 C25 H15 109.5
H14 C25 H15 109.5
N1 C26 H16 109.5
N1 C26 H17 109.5
H16 C26 H17 109.5
N1 C26 H18 109.5
H16 C26 H18 109.5
H17 C26 H18 109.5
C22 N1 C26 120.28(16)
C22 N1 C25 120.66(16)
C26 N1 C25 118.92(16)
C32 C27 C28 118.61(17)
C32 C27 C10 120.82(17)
C28 C27 C10 120.56(17)
C29 C28 C27 120.77(18)
C29 C28 H19 119.6
C27 C28 H19 119.6
C30 C29 C28 119.82(19)
C30 C29 H20 120.1
C28 C29 H20 120.1
C29 C30 C31 120.25(18)
C29 C30 H21 119.9
C31 C30 H21 119.9
C30 C31 C32 119.90(19)
C30 C31 H22 120.1
C32 C31 H22 120.1
C31 C32 C27 120.62(18)
C31 C32 H23 119.7
C27 C32 H23 119.7
C5 N2 C2 111.71(16)
C5 N2 Ni1 116.08(12)
C2 N2 Ni1 131.07(13)
C6 N3 C9 111.76(16)
C6 N3 Ni1 116.57(13)
C9 N3 Ni1 131.04(13)
C14 N4 C11 111.84(16)
C14 N4 Ni1 116.74(12)
C11 N4 Ni1 130.74(14)
C15 N5 C18 111.68(16)
C15 N5 Ni1 116.53(13)
C18 N5 Ni1 131.13(13)
N5 Ni1 N3 179.70(7)
N5 Ni1 N4 85.75(7)
N3 Ni1 N4 94.17(7)
N5 Ni1 N2 94.15(7)
N3 Ni1 N2 85.93(7)
N4 Ni1 N2 179.77(8)

loop_
_geom_bond_atom_site_label_1
_geom_bond_atom_site_label_2
_geom_bond_distance
C1 C2 1.446(3)
C1 C18 1.448(3)
C1 C19 1.456(2)
C2 N2 1.374(2)
C2 C3 1.430(3)
C3 C4 1.393(3)
C3 H1 0.9500
C4 C5 1.410(3)
C4 H2 0.9500
C5 N2 1.348(2)
C5 C6 1.494(3)
C6 N3 1.340(2)
C6 C7 1.422(3)
C7 C8 1.387(3)
C7 H3 0.9500
C8 C9 1.435(3)
C8 H4 0.9500
C9 N3 1.379(2)
C9 C10 1.427(3)
C10 C11 1.431(3)
C10 C27 1.485(3)
C11 N4 1.378(2)
C11 C12 1.433(3)
C12 C13 1.386(3)
C12 H5 0.9500
C13 C14 1.413(3)
C13 H6 0.9500
C14 N4 1.345(2)
C14 C15 1.495(3)
C15 N5 1.346(2)
C15 C16 1.416(3)
C16 C17 1.389(3)
C16 H7 0.9500
C17 C18 1.429(3)
C17 H8 0.9500
C18 N5 1.374(2)
C19 C24 1.407(3)
C19 C20 1.414(3)
C20 C21 1.375(3)
C20 H9 0.9500
C21 C22 1.414(3)
C21 H10 0.9500
C22 N1 1.362(2)
C22 C23 1.416(3)
C23 C24 1.374(3)
C23 H11 0.9500
C24 H12 0.9500
C25 N1 1.455(2)
C25 H13 0.9800
C25 H14 0.9800
C25 H15 0.9800
C26 N1 1.452(3)
C26 H16 0.9800
C26 H17 0.9800
C26 H18 0.9800
C27 C32 1.397(3)
C27 C28 1.399(3)
C28 C29 1.387(3)
C28 H19 0.9500
C29 C30 1.386(3)
C29 H20 0.9500
C30 C31 1.387(3)
C30 H21 0.9500
C31 C32 1.389(3)
C31 H22 0.9500
C32 H23 0.9500
N2 Ni1 1.7838(16)
N3 Ni1 1.7810(16)
N4 Ni1 1.7816(16)
N5 Ni1 1.7808(16)

loop_
_geom_torsion_atom_site_label_1
_geom_torsion_atom_site_label_2
_geom_torsion_atom_site_label_3
_geom_torsion_atom_site_label_4
_geom_torsion
C18 C1 C2 N2 1.6(3)
C19 C1 C2 N2 -179.14(16)
C18 C1 C2 C3 -173.08(19)
C19 C1 C2 C3 6.1(3)
N2 C2 C3 C4 -0.2(2)
C1 C2 C3 C4 175.1(2)
C2 C3 C4 C5 -0.5(2)
C3 C4 C5 N2 1.0(2)
C3 C4 C5 C6 -173.6(2)
N2 C5 C6 N3 -0.3(2)
C4 C5 C6 N3 174.2(2)
N2 C5 C6 C7 -177.2(2)
C4 C5 C6 C7 -2.7(5)
N3 C6 C7 C8 -0.4(2)
C5 C6 C7 C8 176.5(2)
C6 C7 C8 C9 0.3(2)
C7 C8 C9 N3 -0.1(2)
C7 C8 C9 C10 -176.5(2)
N3 C9 C10 C11 -4.2(3)
C8 C9 C10 C11 171.89(19)
N3 C9 C10 C27 176.31(16)
C8 C9 C10 C27 -7.6(3)
C9 C10 C11 N4 -1.6(3)
C27 C10 C11 N4 177.91(16)
C9 C10 C11 C12 174.31(19)
C27 C10 C11 C12 -6.2(3)
N4 C11 C12 C13 1.0(2)
C10 C11 C12 C13 -175.4(2)
C11 C12 C13 C14 -0.6(2)
C12 C13 C14 N4 0.0(2)
C12 C13 C14 C15 176.8(2)
N4 C14 C15 N5 0.4(2)
C13 C14 C15 N5 -176.4(2)
N4 C14 C15 C16 175.7(2)
C13 C14 C15 C16 -1.1(5)
N5 C15 C16 C17 0.6(2)
C14 C15 C16 C17 -174.8(2)
C15 C16 C17 C18 -0.8(2)
C16 C17 C18 N5 0.7(2)
C16 C17 C18 C1 179.18(19)
C2 C1 C18 N5 6.3(3)
C19 C1 C18 N5 -172.97(16)
C2 C1 C18 C17 -172.01(19)
C19 C1 C18 C17 8.8(3)
C2 C1 C19 C24 -145.83(18)
C18 C1 C19 C24 33.4(3)
C2 C1 C19 C20 33.6(3)
C18 C1 C19 C20 -147.18(17)
C24 C19 C20 C21 -2.5(3)
C1 C19 C20 C21 178.10(18)
C19 C20 C21 C22 -0.6(3)
C20 C21 C22 N1 -176.09(18)
C20 C21 C22 C23 3.6(3)
N1 C22 C23 C24 176.20(18)
C21 C22 C23 C24 -3.5(3)
C22 C23 C24 C19 0.4(3)
C20 C19 C24 C23 2.6(3)
C1 C19 C24 C23 -177.99(18)
C21 C22 N1 C26 178.00(18)
C23 C22 N1 C26 -1.7(3)
C21 C22 N1 C25 -6.3(3)
C23 C22 N1 C25 174.03(17)
C9 C10 C27 C32 -41.8(3)
C11 C10 C27 C32 138.72(19)
C9 C10 C27 C28 137.92(19)
C11 C10 C27 C28 -41.6(3)
C32 C27 C28 C29 0.7(3)
C10 C27 C28 C29 -178.99(18)
C27 C28 C29 C30 0.6(3)
C28 C29 C30 C31 -1.3(3)
C29 C30 C31 C32 0.6(3)
C30 C31 C32 C27 0.7(3)
C28 C27 C32 C31 -1.3(3)
C10 C27 C32 C31 178.33(19)
C4 C5 N2 C2 -1.2(2)
C6 C5 N2 C2 175.23(15)
C4 C5 N2 Ni1 -170.36(12)
C6 C5 N2 Ni1 6.0(2)
C3 C2 N2 C5 0.9(2)
C1 C2 N2 C5 -175.21(16)
C3 C2 N2 Ni1 167.96(14)
C1 C2 N2 Ni1 -8.1(3)
C7 C6 N3 C9 0.4(2)
C5 C6 N3 C9 -177.58(15)
C7 C6 N3 Ni1 172.32(12)
C5 C6 N3 Ni1 -5.7(2)
C10 C9 N3 C6 176.89(16)
C8 C9 N3 C6 -0.2(2)
C10 C9 N3 Ni1 6.5(3)
C8 C9 N3 Ni1 -170.62(13)
C13 C14 N4 C11 0.7(2)
C15 C14 N4 C11 -177.23(15)
C13 C14 N4 Ni1 172.27(12)
C15 C14 N4 Ni1 -5.6(2)
C10 C11 N4 C14 175.95(17)
C12 C11 N4 C14 -1.0(2)
C10 C11 N4 Ni1 5.9(3)
C12 C11 N4 Ni1 -171.09(14)
C16 C15 N5 C18 -0.2(2)
C14 C15 N5 C18 176.79(15)
C16 C15 N5 Ni1 -171.95(12)
C14 C15 N5 Ni1 5.0(2)
C17 C18 N5 C15 -0.3(2)
C1 C18 N5 C15 -179.06(16)
C17 C18 N5 Ni1 169.89(14)
C1 C18 N5 Ni1 -8.8(3)
C15 N5 Ni1 N4 -6.68(14)
C18 N5 Ni1 N4 -176.53(18)
C15 N5 Ni1 N2 173.11(14)
C18 N5 Ni1 N2 3.26(17)
C6 N3 Ni1 N4 -172.75(14)
C9 N3 Ni1 N4 -2.72(17)
C6 N3 Ni1 N2 7.45(14)
C9 N3 Ni1 N2 177.48(17)
C14 N4 Ni1 N5 6.96(14)
C11 N4 Ni1 N5 176.63(18)
C14 N4 Ni1 N3 -173.33(14)
C11 N4 Ni1 N3 -3.66(18)
C5 N2 Ni1 N5 172.14(14)
C2 N2 Ni1 N5 5.52(17)
C5 N2 Ni1 N3 -7.57(14)
C2 N2 Ni1 N3 -174.19(18)
